data_7125266
loop_
_publ_author_name
'Mallo, Neil'
'Brown, Patrick T.'
'Iranmanesh, Hasti'
'MacDonald, Thomas S. C.'
'Teusner, Matthew J.'
'Harper, Jason B.'
'Ball, Graham E.'
'Beves, Jonathon E.'

_publ_section_title
;
 Photochromic switching behaviour of donor-acceptor Stenhouse adducts in
 organic solvents.
;
_journal_issue 93
_journal_name_full 'Chemical communications (Cambridge, England)'
_journal_page_first 13576
_journal_page_last 13579
_journal_paper_doi 10.1039/c6cc08079k
_journal_volume 52
_journal_year 2016
_chemical_formula_moiety 'C18 H18 F N O5'
_chemical_formula_sum 'C18 H18 F N O5'
_chemical_formula_weight 347.33
_space_group_crystal_system monoclinic
_space_group_IT_number 14
_space_group_name_Hall '-P 2ybc'
_space_group_name_H-M_alt 'P 1 21/c 1'
_atom_sites_solution_hydrogens geom
_atom_sites_solution_primary direct
_audit_creation_date 2016-07-29
_audit_creation_method
;
Olex2 1.2
(compiled 2016.02.16 svn.r3265 for OlexSys, GUI svn.r5155)
;
_audit_update_record
;
2016-08-22 deposited with the CCDC.
2016-10-26 downloaded from the CCDC.
;
_cell_angle_alpha 90
_cell_angle_beta 113.90(3)
_cell_angle_gamma 90
_cell_formula_units_Z 4
_cell_length_a 18.990(4)
_cell_length_b 5.4180(11)
_cell_length_c 17.320(4)
_cell_measurement_reflns_used 3558
_cell_measurement_temperature 100(2)
_cell_measurement_theta_max 27.099
_cell_measurement_theta_min 1.173
_cell_volume 1629.2(7)
_computing_cell_refinement Shelxl-2014
_computing_data_collection BluIce
_computing_data_reduction XDS
_computing_molecular_graphics 'Olex2 (Dolomanov et al., 2009)'
_computing_publication_material 'Olex2 (Dolomanov et al., 2009)'
_computing_structure_refinement 'ShelXL (Sheldrick, 2015)'
_computing_structure_solution 'ShelXT (Sheldrick, 2015)'
_diffrn_ambient_temperature 100(2)
_diffrn_measured_fraction_theta_full 0.993
_diffrn_measured_fraction_theta_max 0.994
_diffrn_measurement_device_type 'ADSC Quantum 315r'
_diffrn_measurement_method 'Phi Scan'
_diffrn_radiation_monochromator 'Silicon Double Crystal'
_diffrn_radiation_type Synchrotron
_diffrn_radiation_wavelength 0.71073
_diffrn_reflns_av_R_equivalents 0.0469
_diffrn_reflns_av_unetI/netI 0.0258
_diffrn_reflns_Laue_measured_fraction_full 0.993
_diffrn_reflns_Laue_measured_fraction_max 0.994
_diffrn_reflns_limit_h_max 24
_diffrn_reflns_limit_h_min -24
_diffrn_reflns_limit_k_max 6
_diffrn_reflns_limit_k_min -6
_diffrn_reflns_limit_l_max 22
_diffrn_reflns_limit_l_min -22
_diffrn_reflns_number 23383
_diffrn_reflns_point_group_measured_fraction_full 0.993
_diffrn_reflns_point_group_measured_fraction_max 0.994
_diffrn_reflns_theta_full 26.000
_diffrn_reflns_theta_max 27.099
_diffrn_reflns_theta_min 1.173
_diffrn_source 'MX2 Beamline Australian Synchrotron'
_exptl_absorpt_coefficient_mu 0.111
_exptl_absorpt_correction_type none
_exptl_crystal_colour colourless
_exptl_crystal_colour_primary colourless
_exptl_crystal_density_diffrn 1.416
_exptl_crystal_description needle
_exptl_crystal_F_000 728
_exptl_crystal_recrystallization_method 'ether diffusion'
_exptl_crystal_size_max 0.03
_exptl_crystal_size_mid 0.01
_exptl_crystal_size_min 0.01
_refine_diff_density_max 0.353
_refine_diff_density_min -0.277
_refine_diff_density_rms 0.058
_refine_ls_extinction_method none
_refine_ls_goodness_of_fit_ref 1.061
_refine_ls_hydrogen_treatment constr
_refine_ls_matrix_type full
_refine_ls_number_parameters 229
_refine_ls_number_reflns 3558
_refine_ls_number_restraints 0
_refine_ls_restrained_S_all 1.061
_refine_ls_R_factor_all 0.0491
_refine_ls_R_factor_gt 0.0432
_refine_ls_shift/su_max 0.001
_refine_ls_shift/su_mean 0.000
_refine_ls_structure_factor_coef Fsqd
_refine_ls_weighting_details 'w=1/[\s^2^(Fo^2^)+(0.0631P)^2^+0.7376P] where P=(Fo^2^+2Fc^2^)/3'
_refine_ls_weighting_scheme calc
_refine_ls_wR_factor_gt 0.1098
_refine_ls_wR_factor_ref 0.1140
_reflns_Friedel_coverage 0.000
_reflns_number_gt 3124
_reflns_number_total 3558
_reflns_threshold_expression 'I > 2\s(I)'
_cod_data_source_file c6cc08079k2.cif
_cod_data_source_block p21c
_cod_database_code 7125266
_shelx_space_group_comment
;
The symmetry employed for this shelxl refinement is uniquely defined
by the following loop, which should always be used as a source of
symmetry information in preference to the above space-group names.
They are only intended as comments.
;
_olex2_refinement_description
;
1. Fixed Uiso
 At 1.2 times of:
  All C(H) groups
 At 1.5 times of:
  All C(H,H,H) groups
2.a Ternary CH refined with riding coordinates:
 C6(H6), C7(H7), C11(H11)
2.b Aromatic/amide H refined with riding coordinates:
 C9(H9), C10(H10), C14(H14), C15(H15), C17(H17), C18(H18)
2.c Idealised Me refined as rotating group:
 C1(H1A,H1B,H1C), C2(H2A,H2B,H2C), C12(H12A,H12B,H12C)
;
_shelx_shelxl_version_number 2014/7
_olex2_submission_special_instructions 'No special instructions were received'

loop_
_space_group_symop_operation_xyz
'x, y, z'
'-x, y+1/2, -z+1/2'
'-x, -y, -z'
'x, -y-1/2, z-1/2'

loop_
_atom_site_label
_atom_site_type_symbol
_atom_site_fract_x
_atom_site_fract_y
_atom_site_fract_z
_atom_site_U_iso_or_equiv
_atom_site_adp_type
_atom_site_occupancy
_atom_site_site_symmetry_order
_atom_site_calc_flag
_atom_site_refinement_flags_posn
F1 F 0.93674(6) 0.37482(18) 0.70178(5) 0.0315(2) Uani 1 1 d .
O1 O 0.60326(6) 0.31369(18) 0.35492(6) 0.0193(2) Uani 1 1 d .
O2 O 0.66072(5) 0.63555(19) 0.45284(6) 0.0194(2) Uani 1 1 d .
O3 O 0.65103(5) 0.23880(18) 0.26067(6) 0.0198(2) Uani 1 1 d .
O4 O 0.73916(6) 0.90668(19) 0.43477(6) 0.0203(2) Uani 1 1 d .
O5 O 0.61667(6) 0.7157(2) 0.13603(6) 0.0240(2) Uani 1 1 d .
N1 N 0.86621(6) 0.6352(2) 0.36865(7) 0.0172(2) Uani 1 1 d .
C1 C 0.58886(9) 0.3271(3) 0.48377(9) 0.0257(3) Uani 1 1 d .
H1A H 0.6339 0.2182 0.5058 0.038 Uiso 1 1 calc GR
H1B H 0.5418 0.2271 0.4615 0.038 Uiso 1 1 calc GR
H1C H 0.5882 0.4331 0.5293 0.038 Uiso 1 1 calc GR
C2 C 0.52248(8) 0.6431(3) 0.37069(10) 0.0239(3) Uani 1 1 d .
H2A H 0.5164 0.7559 0.4118 0.036 Uiso 1 1 calc GR
H2B H 0.4769 0.5373 0.3464 0.036 Uiso 1 1 calc GR
H2C H 0.5283 0.7387 0.3256 0.036 Uiso 1 1 calc GR
C3 C 0.59298(7) 0.4850(3) 0.41414(8) 0.0177(3) Uani 1 1 d .
C4 C 0.64059(7) 0.3857(2) 0.30716(8) 0.0154(3) Uani 1 1 d .
C5 C 0.69264(7) 0.7469(2) 0.40495(8) 0.0154(3) Uani 1 1 d .
C6 C 0.66629(7) 0.6516(2) 0.31515(8) 0.0148(3) Uani 1 1 d .
H6 H 0.6191 0.7488 0.2811 0.018 Uiso 1 1 calc R
C7 C 0.72331(7) 0.7022(2) 0.27530(8) 0.0151(3) Uani 1 1 d .
H7 H 0.7401 0.8779 0.2882 0.018 Uiso 1 1 calc R
C8 C 0.68443(8) 0.6793(3) 0.17892(8) 0.0182(3) Uani 1 1 d .
C9 C 0.74483(8) 0.6031(3) 0.15105(8) 0.0235(3) Uani 1 1 d .
H9 H 0.7401 0.6046 0.0943 0.028 Uiso 1 1 calc R
C10 C 0.80700(8) 0.5319(3) 0.21747(8) 0.0223(3) Uani 1 1 d .
H10 H 0.8530 0.4780 0.2135 0.027 Uiso 1 1 calc R
C11 C 0.79743(7) 0.5450(3) 0.29995(8) 0.0162(3) Uani 1 1 d .
H11 H 0.7863 0.3750 0.3146 0.019 Uiso 1 1 calc R
C12 C 0.89845(8) 0.8649(3) 0.35371(9) 0.0220(3) Uani 1 1 d .
H12A H 0.8784 0.8966 0.2929 0.033 Uiso 1 1 calc GR
H12B H 0.9547 0.8516 0.3766 0.033 Uiso 1 1 calc GR
H12C H 0.8839 1.0010 0.3816 0.033 Uiso 1 1 calc GR
C13 C 0.88144(7) 0.5720(2) 0.45242(8) 0.0154(3) Uani 1 1 d .
C14 C 0.93699(8) 0.7022(3) 0.51946(9) 0.0231(3) Uani 1 1 d .
H14 H 0.9629 0.8374 0.5076 0.028 Uiso 1 1 calc R
C15 C 0.95493(9) 0.6374(3) 0.60285(9) 0.0249(3) Uani 1 1 d .
H15 H 0.9925 0.7277 0.6477 0.030 Uiso 1 1 calc R
C16 C 0.91773(8) 0.4418(3) 0.61949(8) 0.0212(3) Uani 1 1 d .
C17 C 0.86291(9) 0.3086(3) 0.55614(9) 0.0222(3) Uani 1 1 d .
H17 H 0.8379 0.1729 0.5691 0.027 Uiso 1 1 calc R
C18 C 0.84458(8) 0.3752(3) 0.47282(8) 0.0190(3) Uani 1 1 d .
H18 H 0.8062 0.2851 0.4287 0.023 Uiso 1 1 calc R

loop_
_atom_site_aniso_label
_atom_site_aniso_U_11
_atom_site_aniso_U_22
_atom_site_aniso_U_33
_atom_site_aniso_U_23
_atom_site_aniso_U_13
_atom_site_aniso_U_12
F1 0.0425(5) 0.0377(5) 0.0126(4) 0.0033(4) 0.0095(4) -0.0066(4)
O1 0.0235(5) 0.0174(5) 0.0214(5) -0.0037(4) 0.0137(4) -0.0043(4)
O2 0.0197(5) 0.0255(5) 0.0158(4) -0.0041(4) 0.0100(4) -0.0066(4)
O3 0.0215(5) 0.0192(5) 0.0198(5) -0.0055(4) 0.0096(4) -0.0016(4)
O4 0.0218(5) 0.0208(5) 0.0202(5) -0.0058(4) 0.0104(4) -0.0057(4)
O5 0.0204(5) 0.0314(6) 0.0177(5) 0.0045(4) 0.0052(4) 0.0061(4)
N1 0.0163(5) 0.0222(6) 0.0130(5) 0.0012(4) 0.0058(4) -0.0038(4)
C1 0.0293(8) 0.0282(8) 0.0244(7) 0.0011(6) 0.0160(6) -0.0053(6)
C2 0.0198(7) 0.0258(7) 0.0305(7) 0.0006(6) 0.0148(6) 0.0000(6)
C3 0.0187(6) 0.0195(7) 0.0177(6) -0.0048(5) 0.0105(5) -0.0045(5)
C4 0.0133(6) 0.0182(6) 0.0134(5) -0.0009(5) 0.0041(5) -0.0001(5)
C5 0.0169(6) 0.0152(6) 0.0165(6) -0.0011(5) 0.0094(5) 0.0012(5)
C6 0.0149(6) 0.0165(6) 0.0145(6) -0.0013(5) 0.0073(5) -0.0001(5)
C7 0.0164(6) 0.0168(6) 0.0135(6) 0.0004(5) 0.0076(5) 0.0000(5)
C8 0.0211(6) 0.0200(6) 0.0139(6) 0.0019(5) 0.0075(5) 0.0018(5)
C9 0.0244(7) 0.0350(8) 0.0133(6) -0.0011(6) 0.0099(5) 0.0021(6)
C10 0.0221(7) 0.0318(8) 0.0163(6) -0.0028(6) 0.0112(5) 0.0041(6)
C11 0.0164(6) 0.0206(6) 0.0121(5) -0.0013(5) 0.0063(5) 0.0008(5)
C12 0.0224(7) 0.0267(7) 0.0177(6) 0.0035(5) 0.0090(5) -0.0050(6)
C13 0.0148(6) 0.0187(6) 0.0134(6) 0.0002(5) 0.0064(5) 0.0013(5)
C14 0.0264(7) 0.0234(7) 0.0177(6) 0.0003(5) 0.0071(6) -0.0095(6)
C15 0.0273(7) 0.0277(8) 0.0148(6) -0.0024(5) 0.0035(6) -0.0074(6)
C16 0.0254(7) 0.0265(7) 0.0119(6) 0.0025(5) 0.0077(5) 0.0015(6)
C17 0.0268(7) 0.0229(7) 0.0195(6) 0.0019(5) 0.0121(6) -0.0051(6)
C18 0.0206(6) 0.0212(7) 0.0153(6) -0.0020(5) 0.0072(5) -0.0050(5)

loop_
_atom_type_symbol
_atom_type_description
_atom_type_scat_dispersion_real
_atom_type_scat_dispersion_imag
_atom_type_scat_source
C C 0.0033 0.0016 'International Tables Vol C Tables 4.2.6.8 and 6.1.1.4'
H H 0.0000 0.0000 'International Tables Vol C Tables 4.2.6.8 and 6.1.1.4'
F F 0.0171 0.0103 'International Tables Vol C Tables 4.2.6.8 and 6.1.1.4'
N N 0.0061 0.0033 'International Tables Vol C Tables 4.2.6.8 and 6.1.1.4'
O O 0.0106 0.0060 'International Tables Vol C Tables 4.2.6.8 and 6.1.1.4'

loop_
_geom_angle_atom_site_label_1
_geom_angle_atom_site_label_2
_geom_angle_atom_site_label_3
_geom_angle
C4 O1 C3 120.20(10)
C5 O2 C3 120.39(10)
C11 N1 C12 116.51(11)
C13 N1 C11 120.42(11)
C13 N1 C12 117.87(11)
H1A C1 H1B 109.5
H1A C1 H1C 109.5
H1B C1 H1C 109.5
C3 C1 H1A 109.5
C3 C1 H1B 109.5
C3 C1 H1C 109.5
H2A C2 H2B 109.5
H2A C2 H2C 109.5
H2B C2 H2C 109.5
C3 C2 H2A 109.5
C3 C2 H2B 109.5
C3 C2 H2C 109.5
O1 C3 C1 105.53(11)
O1 C3 C2 110.86(11)
O2 C3 O1 109.89(10)
O2 C3 C1 106.01(11)
O2 C3 C2 110.83(12)
C1 C3 C2 113.48(12)
O1 C4 C6 116.81(11)
O3 C4 O1 119.30(12)
O3 C4 C6 123.88(12)
O2 C5 C6 115.66(11)
O4 C5 O2 119.69(11)
O4 C5 C6 124.64(11)
C4 C6 C5 112.26(11)
C4 C6 H6 105.6
C4 C6 C7 113.10(10)
C5 C6 H6 105.6
C5 C6 C7 113.72(11)
C7 C6 H6 105.6
C6 C7 H7 106.9
C6 C7 C8 111.16(11)
C6 C7 C11 120.54(11)
C8 C7 H7 106.9
C8 C7 C11 103.80(10)
C11 C7 H7 106.9
O5 C8 C7 125.25(12)
O5 C8 C9 128.23(12)
C9 C8 C7 106.52(11)
C8 C9 H9 125.2
C10 C9 C8 109.54(12)
C10 C9 H9 125.2
C9 C10 H10 123.2
C9 C10 C11 113.54(12)
C11 C10 H10 123.2
N1 C11 C7 117.15(11)
N1 C11 C10 112.20(11)
N1 C11 H11 108.3
C7 C11 H11 108.3
C10 C11 C7 102.05(10)
C10 C11 H11 108.3
N1 C12 H12A 109.5
N1 C12 H12B 109.5
N1 C12 H12C 109.5
H12A C12 H12B 109.5
H12A C12 H12C 109.5
H12B C12 H12C 109.5
C14 C13 N1 120.30(12)
C18 C13 N1 122.25(12)
C18 C13 C14 117.41(12)
C13 C14 H14 119.3
C15 C14 C13 121.31(13)
C15 C14 H14 119.3
C14 C15 H15 120.5
C16 C15 C14 119.02(13)
C16 C15 H15 120.5
F1 C16 C17 119.15(13)
C15 C16 F1 118.93(13)
C15 C16 C17 121.91(12)
C16 C17 H17 120.5
C16 C17 C18 118.93(13)
C18 C17 H17 120.5
C13 C18 H18 119.3
C17 C18 C13 121.40(13)
C17 C18 H18 119.3

loop_
_geom_bond_atom_site_label_1
_geom_bond_atom_site_label_2
_geom_bond_distance
F1 C16 1.3701(15)
O1 C3 1.4538(15)
O1 C4 1.3470(15)
O2 C3 1.4392(16)
O2 C5 1.3515(15)
O3 C4 1.2041(16)
O4 C5 1.1944(17)
O5 C8 1.2132(17)
N1 C11 1.4497(17)
N1 C12 1.4554(18)
N1 C13 1.4022(16)
C1 H1A 0.9800
C1 H1B 0.9800
C1 H1C 0.9800
C1 C3 1.5063(19)
C2 H2A 0.9800
C2 H2B 0.9800
C2 H2C 0.9800
C2 C3 1.509(2)
C4 C6 1.5095(18)
C5 C6 1.5185(17)
C6 H6 1.0000
C6 C7 1.5263(17)
C7 H7 1.0000
C7 C8 1.5326(18)
C7 C11 1.5499(18)
C8 C9 1.4724(19)
C9 H9 0.9500
C9 C10 1.329(2)
C10 H10 0.9500
C10 C11 1.5131(17)
C11 H11 1.0000
C12 H12A 0.9800
C12 H12B 0.9800
C12 H12C 0.9800
C13 C14 1.4021(19)
C13 C18 1.3973(19)
C14 H14 0.9500
C14 C15 1.3881(19)
C15 H15 0.9500
C15 C16 1.367(2)
C16 C17 1.372(2)
C17 H17 0.9500
C17 C18 1.3881(18)
C18 H18 0.9500

loop_
_geom_torsion_atom_site_label_1
_geom_torsion_atom_site_label_2
_geom_torsion_atom_site_label_3
_geom_torsion_atom_site_label_4
_geom_torsion
F1 C16 C17 C18 -179.17(13)
O1 C4 C6 C5 36.45(15)
O1 C4 C6 C7 166.77(11)
O2 C5 C6 C4 -27.10(15)
O2 C5 C6 C7 -157.10(11)
O3 C4 C6 C5 -144.22(13)
O3 C4 C6 C7 -13.90(18)
O4 C5 C6 C4 151.79(13)
O4 C5 C6 C7 21.79(19)
O5 C8 C9 C10 -166.61(15)
N1 C13 C14 C15 -177.74(14)
N1 C13 C18 C17 177.09(13)
C3 O1 C4 O3 177.33(12)
C3 O1 C4 C6 -3.31(17)
C3 O2 C5 O4 165.85(12)
C3 O2 C5 C6 -15.20(17)
C4 O1 C3 O2 -37.71(15)
C4 O1 C3 C1 -151.60(12)
C4 O1 C3 C2 85.14(14)
C4 C6 C7 C8 68.52(14)
C4 C6 C7 C11 -53.16(15)
C5 O2 C3 O1 48.09(15)
C5 O2 C3 C1 161.67(11)
C5 O2 C3 C2 -74.79(14)
C5 C6 C7 C8 -161.90(11)
C5 C6 C7 C11 76.42(15)
C6 C7 C8 O5 27.89(19)
C6 C7 C8 C9 -151.38(12)
C6 C7 C11 N1 -91.94(15)
C6 C7 C11 C10 145.12(12)
C7 C8 C9 C10 12.63(17)
C8 C7 C11 N1 142.86(11)
C8 C7 C11 C10 19.93(13)
C8 C9 C10 C11 1.03(19)
C9 C10 C11 N1 -140.07(14)
C9 C10 C11 C7 -13.83(17)
C11 N1 C13 C14 -165.04(13)
C11 N1 C13 C18 17.05(19)
C11 C7 C8 O5 158.89(14)
C11 C7 C8 C9 -20.38(14)
C12 N1 C11 C7 -66.13(14)
C12 N1 C11 C10 51.43(16)
C12 N1 C13 C14 -11.37(19)
C12 N1 C13 C18 170.72(12)
C13 N1 C11 C7 87.89(15)
C13 N1 C11 C10 -154.55(12)
C13 C14 C15 C16 0.3(2)
C14 C13 C18 C17 -0.9(2)
C14 C15 C16 F1 178.58(14)
C14 C15 C16 C17 -0.3(2)
C15 C16 C17 C18 -0.2(2)
C16 C17 C18 C13 0.9(2)
C18 C13 C14 C15 0.3(2)
